data_1564007
loop_
_publ_author_name
'He, Yuan-Chun'
'Wang, Yan'
'Zhao, Fang-Hua'
'Wang, Yu-Chen'
'Wang, Ke-Xin'
'Yang, Hong-Kun'
'Xu, Na'

_publ_section_title
;
 Syntheses, structures and properties of two Ni(II) coordination polymers
 based on an anionic ligand deprotonated
 5-((3-carboxyphenoxy)methyl)benzene-1,3-dioic acid and different neutral
 ligands
;
_journal_name_full 'Inorganica Chimica Acta'
_journal_page_first 119930
_journal_paper_doi 10.1016/j.ica.2020.119930
_journal_volume 513
_journal_year 2020
_chemical_formula_moiety 'C37 H42 N6 Ni1.50 O13'
_chemical_formula_sum 'C37 H42 N6 Ni1.5 O13'
_chemical_formula_weight 866.83
_space_group_crystal_system triclinic
_space_group_IT_number 2
_space_group_name_Hall '-P 1'
_space_group_name_H-M_alt 'P -1'
_atom_sites_solution_hydrogens geom
_atom_sites_solution_primary direct
_atom_sites_solution_secondary difmap
_audit_creation_method SHELXL-97
_cell_angle_alpha 95.068(6)
_cell_angle_beta 96.164(7)
_cell_angle_gamma 104.075(7)
_cell_formula_units_Z 2
_cell_length_a 10.1740(8)
_cell_length_b 11.8890(9)
_cell_length_c 17.9430(14)
_cell_measurement_reflns_used 2958
_cell_measurement_temperature 293(2)
_cell_measurement_theta_max 24.9510
_cell_measurement_theta_min 3.5890
_cell_volume 2078.2(3)
_computing_cell_refinement CrysAlis
_computing_data_collection 'CrysAlis (Oxford Diffraction, 2006)'
_computing_data_reduction CrysAlis
_computing_structure_refinement 'SHELXL-97 (Sheldrick, 2008)'
_computing_structure_solution 'SHELXL-97 (Sheldrick, 2008)'
_diffrn_ambient_temperature 293(2)
_diffrn_detector_area_resol_mean 10.0
_diffrn_measured_fraction_theta_full 0.979
_diffrn_measured_fraction_theta_max 0.978
_diffrn_measurement_device_type 'Oxford Diffraction Gemini R Ultra'
_diffrn_measurement_method '\w scan'
_diffrn_radiation_monochromator graphite
_diffrn_radiation_source 'fine-focus sealed tube'
_diffrn_radiation_type MoK\a
_diffrn_radiation_wavelength 0.71069
_diffrn_reflns_av_R_equivalents 0.0918
_diffrn_reflns_av_sigmaI/netI 0.2453
_diffrn_reflns_limit_h_max 12
_diffrn_reflns_limit_h_min -9
_diffrn_reflns_limit_k_max 14
_diffrn_reflns_limit_k_min -13
_diffrn_reflns_limit_l_max 21
_diffrn_reflns_limit_l_min -19
_diffrn_reflns_number 13023
_diffrn_reflns_theta_full 25.00
_diffrn_reflns_theta_max 25.35
_diffrn_reflns_theta_min 3.53
_exptl_absorpt_coefficient_mu 0.755
_exptl_absorpt_correction_T_max 0.8515
_exptl_absorpt_correction_T_min 0.8107
_exptl_absorpt_correction_type multi-scan
_exptl_absorpt_process_details
;
CrysAlis (Oxford Diffraction, 2006) 
;
_exptl_crystal_colour green
_exptl_crystal_density_diffrn 1.385
_exptl_crystal_density_method 'not measured'
_exptl_crystal_description block
_exptl_crystal_F_000 904
_exptl_crystal_size_max 0.29
_exptl_crystal_size_mid 0.27
_exptl_crystal_size_min 0.22
_refine_diff_density_max 0.731
_refine_diff_density_min -0.423
_refine_diff_density_rms 0.081
_refine_ls_extinction_method none
_refine_ls_goodness_of_fit_ref 0.944
_refine_ls_hydrogen_treatment mixed
_refine_ls_matrix_type full
_refine_ls_number_parameters 547
_refine_ls_number_reflns 7443
_refine_ls_number_restraints 20
_refine_ls_restrained_S_all 0.944
_refine_ls_R_factor_all 0.2017
_refine_ls_R_factor_gt 0.0886
_refine_ls_shift/su_max 0.000
_refine_ls_shift/su_mean 0.000
_refine_ls_structure_factor_coef Fsqd
_refine_ls_weighting_details 'calc w=1/[\s^2^(Fo^2^)+(0.0000P)^2^+0.0000P] where P=(Fo^2^+2Fc^2^)/3'
_refine_ls_weighting_scheme calc
_refine_ls_wR_factor_gt 0.1158
_refine_ls_wR_factor_ref 0.1553
_reflns_number_gt 3279
_reflns_number_total 7443
_reflns_threshold_expression >2\s(I)
_cod_data_source_file ICA-2020-513-119930.cif
_cod_data_source_block Ni2
_cod_original_formula_sum 'C37 H42 N6 Ni1.50 O13'
_cod_database_code 1564007

loop_
_symmetry_equiv_pos_as_xyz
'x, y, z'
'-x, -y, -z'

loop_
_atom_site_label
_atom_site_type_symbol
_atom_site_fract_x
_atom_site_fract_y
_atom_site_fract_z
_atom_site_U_iso_or_equiv
_atom_site_adp_type
_atom_site_occupancy
_atom_site_symmetry_multiplicity
_atom_site_calc_flag
_atom_site_refinement_flags
_atom_site_disorder_assembly
_atom_site_disorder_group
Ni1 Ni 0.05862(10) 0.47689(7) 0.17823(4) 0.0328(2) Uani 1 1 d . . .
Ni2 Ni -0.5000 0.0000 0.5000 0.0447(4) Uani 1 2 d S . .
C1 C -0.4911(9) 0.0600(7) 0.6667(4) 0.048(2) Uani 1 1 d . . .
C2 C -0.5158(8) 0.0213(6) 0.7426(3) 0.0382(19) Uani 1 1 d . . .
C3 C -0.5149(9) -0.0886(6) 0.7569(4) 0.053(2) Uani 1 1 d . . .
H3 H -0.5090 -0.1438 0.7182 0.063 Uiso 1 1 calc R . .
C4 C -0.5229(9) -0.1181(7) 0.8296(4) 0.052(2) Uani 1 1 d . . .
H4 H -0.5191 -0.1925 0.8402 0.063 Uiso 1 1 calc R . .
C5 C -0.5365(9) -0.0372(6) 0.8860(4) 0.049(2) Uani 1 1 d . . .
H5 H -0.5433 -0.0567 0.9347 0.059 Uiso 1 1 calc R . .
C6 C -0.5398(8) 0.0736(6) 0.8694(3) 0.0362(18) Uani 1 1 d . . .
C7 C -0.5288(7) 0.1029(6) 0.7979(3) 0.0365(18) Uani 1 1 d . . .
H7 H -0.5303 0.1777 0.7870 0.044 Uiso 1 1 calc R . .
C8 C -0.5264(7) 0.2706(6) 0.9187(3) 0.0359(17) Uani 1 1 d . . .
H8A H -0.6046 0.2809 0.8866 0.043 Uiso 1 1 calc R . .
H8B H -0.4451 0.2974 0.8948 0.043 Uiso 1 1 calc R . .
C9 C -0.5118(7) 0.3383(6) 0.9960(3) 0.0306(16) Uani 1 1 d . . .
C10 C -0.3894(7) 0.3699(5) 1.0400(3) 0.0322(17) Uani 1 1 d . . .
H10 H -0.3139 0.3526 1.0212 0.039 Uiso 1 1 calc R . .
C11 C -0.3732(7) 0.4281(5) 1.1134(3) 0.0265(15) Uani 1 1 d . . .
C12 C -0.4885(7) 0.4506(5) 1.1405(3) 0.0269(15) Uani 1 1 d . . .
H12 H -0.4812 0.4873 1.1893 0.032 Uiso 1 1 calc R . .
C13 C -0.6122(7) 0.4193(5) 1.0960(3) 0.0238(14) Uani 1 1 d . . .
C14 C -0.6233(7) 0.3639(5) 1.0232(3) 0.0306(16) Uani 1 1 d . . .
H14 H -0.7072 0.3440 0.9927 0.037 Uiso 1 1 calc R . .
C15 C -0.7369(8) 0.4413(6) 1.1259(3) 0.0343(17) Uani 1 1 d . . .
C16 C -0.2370(7) 0.4630(5) 1.1611(3) 0.0297(16) Uani 1 1 d . . .
C17 C -0.3920(11) -0.2070(8) 0.5504(5) 0.074(3) Uani 1 1 d . . .
H17 H -0.4484 -0.2202 0.5879 0.089 Uiso 1 1 calc R . .
C18 C -0.3064(13) -0.2713(9) 0.5312(6) 0.100(4) Uani 1 1 d . . .
H18 H -0.2926 -0.3364 0.5529 0.120 Uiso 1 1 calc R . .
C19 C -0.2906(10) -0.1323(7) 0.4615(5) 0.063(3) Uani 1 1 d . . .
H19 H -0.2620 -0.0832 0.4256 0.075 Uiso 1 1 calc R . .
C20 C -0.1436(13) -0.2707(10) 0.4352(7) 0.119(4) Uani 1 1 d U . .
H20A H -0.1866 -0.3501 0.4125 0.143 Uiso 1 1 calc R . .
H20B H -0.0675 -0.2730 0.4721 0.143 Uiso 1 1 calc R . .
C21 C -0.0903(15) -0.1984(12) 0.3750(8) 0.095(4) Uani 1 1 d U . .
C22 C -0.1435(13) -0.2162(9) 0.3047(7) 0.091(4) Uani 1 1 d . . .
H22 H -0.2206 -0.2777 0.2893 0.109 Uiso 1 1 calc R . .
C23 C -0.0905(13) -0.1486(9) 0.2533(6) 0.085(3) Uani 1 1 d . . .
H23 H -0.1296 -0.1674 0.2030 0.103 Uiso 1 1 calc R . .
C24 C 0.0172(12) -0.0546(8) 0.2719(5) 0.067(3) Uani 1 1 d . . .
C25 C 0.0771(11) -0.0314(10) 0.3466(7) 0.099(4) Uani 1 1 d . . .
H25 H 0.1517 0.0321 0.3625 0.118 Uiso 1 1 calc R . .
C26 C 0.0211(15) -0.1074(14) 0.3979(7) 0.113(5) Uani 1 1 d . . .
H26 H 0.0611 -0.0950 0.4480 0.136 Uiso 1 1 calc R . .
C27 C 0.0737(11) 0.0227(8) 0.2156(5) 0.089(3) Uani 1 1 d . . .
H27A H 0.1728 0.0440 0.2249 0.107 Uiso 1 1 calc R . .
H27B H 0.0455 -0.0182 0.1650 0.107 Uiso 1 1 calc R . .
C28 C 0.0922(10) 0.2371(7) 0.2118(4) 0.060(2) Uani 1 1 d . . .
H28 H 0.1843 0.2565 0.2055 0.072 Uiso 1 1 calc R . .
C29 C -0.1088(10) 0.2461(8) 0.2213(5) 0.074(3) Uani 1 1 d . . .
H29 H -0.1856 0.2751 0.2231 0.088 Uiso 1 1 calc R . .
C30 C -0.1071(11) 0.1355(8) 0.2279(6) 0.084(3) Uani 1 1 d . . .
H30 H -0.1803 0.0749 0.2350 0.101 Uiso 1 1 calc R . .
C31 C 0.0787(8) 0.6551(6) 0.0678(4) 0.042(2) Uani 1 1 d . . .
H31 H 0.0252 0.5999 0.0295 0.051 Uiso 1 1 calc R . .
C32 C 0.1826(9) 0.7393(7) 0.1759(4) 0.049(2) Uani 1 1 d . . .
H32 H 0.2141 0.7530 0.2273 0.059 Uiso 1 1 calc R . .
C33 C 0.2094(8) 0.8173(6) 0.1269(4) 0.043(2) Uani 1 1 d . . .
H33 H 0.2634 0.8936 0.1374 0.052 Uiso 1 1 calc R . .
C34 C 0.1390(9) 0.8146(6) -0.0132(4) 0.054(2) Uani 1 1 d . . .
H34A H 0.0911 0.7552 -0.0542 0.065 Uiso 1 1 calc R . .
H34B H 0.2317 0.8449 -0.0238 0.065 Uiso 1 1 calc R . .
C35 C 0.0677(9) 0.9124(6) -0.0082(3) 0.0390(18) Uani 1 1 d . . .
C36 C -0.0709(9) 0.8876(7) -0.0107(4) 0.053(2) Uani 1 1 d . . .
H36 H -0.1208 0.8099 -0.0172 0.064 Uiso 1 1 calc R . .
C37 C -0.1401(9) 0.9747(7) -0.0040(4) 0.053(2) Uani 1 1 d . . .
H37 H -0.2350 0.9555 -0.0078 0.064 Uiso 1 1 calc R . .
N1 N -0.3820(8) -0.1183(6) 0.5053(3) 0.057(2) Uani 1 1 d . . .
N2 N -0.2439(10) -0.2237(7) 0.4741(5) 0.091(3) Uani 1 1 d U . .
N3 N 0.0167(7) 0.3107(5) 0.2116(3) 0.0474(17) Uani 1 1 d . . .
N4 N 0.0222(8) 0.1295(6) 0.2222(4) 0.060(2) Uani 1 1 d . . .
N5 N 0.1017(6) 0.6356(5) 0.1389(3) 0.0327(14) Uani 1 1 d . . .
N6 N 0.1416(7) 0.7628(5) 0.0582(3) 0.0404(16) Uani 1 1 d . . .
O1 O -0.5262(6) -0.0195(4) 0.6094(2) 0.0537(16) Uani 1 1 d . . .
O2 O -0.4333(7) 0.1634(5) 0.6622(2) 0.068(2) Uani 1 1 d . . .
O3 O -0.8517(5) 0.4117(4) 1.0844(2) 0.0349(11) Uani 1 1 d . . .
O4 O -0.7290(5) 0.4862(4) 1.1932(2) 0.0344(12) Uani 1 1 d . . .
O5 O -0.2327(5) 0.4985(5) 1.2289(2) 0.0543(15) Uani 1 1 d . . .
O6 O -0.1383(5) 0.4452(4) 1.1293(2) 0.0365(12) Uani 1 1 d . . .
O7 O -0.5450(6) 0.1505(4) 0.9302(2) 0.0490(15) Uani 1 1 d . . .
O1W O -0.6724(7) -0.1449(5) 0.4679(3) 0.0606(16) Uani 1 1 d D . .
H1A H -0.717(8) -0.099(6) 0.486(4) 0.091 Uiso 1 1 d D . .
H1B H -0.621(7) -0.130(6) 0.434(4) 0.091 Uiso 1 1 d D . .
O2W O 0.0347(5) 0.5563(5) 0.2798(2) 0.0530(15) Uani 1 1 d D . .
H2A H -0.0520(13) 0.533(7) 0.277(4) 0.080 Uiso 1 1 d D . .
H2B H 0.088(5) 0.562(6) 0.321(2) 0.080 Uiso 1 1 d D . .
O3W O -0.4415(11) 0.3956(8) 0.6786(5) 0.125(4) Uani 1 1 d D . .
H3A H -0.455(17) 0.331(6) 0.698(7) 0.188 Uiso 1 1 d D . .
H3B H -0.369(8) 0.420(11) 0.710(6) 0.188 Uiso 1 1 d D . .
O4W O 0.1901(15) 0.5132(9) 0.4049(5) 0.136(6) Uani 0.70 1 d P . .
O5W O -0.6102(9) 0.5711(8) 0.6579(4) 0.151(4) Uani 1 1 d . . .
O6W O -0.7602(12) -0.3558(9) 0.5453(5) 0.204(5) Uani 1 1 d . . .
O7W O -0.007(3) -0.367(5) 0.5889(12) 0.25(3) Uani 0.30 1 d P . .

loop_
_atom_site_aniso_label
_atom_site_aniso_U_11
_atom_site_aniso_U_22
_atom_site_aniso_U_33
_atom_site_aniso_U_23
_atom_site_aniso_U_13
_atom_site_aniso_U_12
Ni1 0.0222(6) 0.0420(6) 0.0359(4) 0.0013(4) 0.0049(4) 0.0122(4)
Ni2 0.0470(11) 0.0571(9) 0.0296(6) -0.0039(6) 0.0056(6) 0.0154(8)
C1 0.038(6) 0.059(6) 0.043(4) -0.002(4) 0.000(4) 0.010(5)
C2 0.035(5) 0.050(5) 0.024(3) -0.005(3) -0.007(3) 0.009(4)
C3 0.073(7) 0.040(5) 0.044(4) -0.005(3) 0.010(4) 0.016(5)
C4 0.061(7) 0.051(5) 0.045(4) 0.011(4) 0.016(4) 0.011(5)
C5 0.060(7) 0.043(5) 0.039(4) 0.003(3) 0.009(4) 0.005(4)
C6 0.038(5) 0.035(4) 0.031(3) -0.001(3) 0.008(3) 0.002(4)
C7 0.033(5) 0.046(5) 0.030(3) 0.003(3) 0.004(3) 0.011(4)
C8 0.025(5) 0.043(5) 0.038(3) 0.002(3) 0.006(3) 0.005(4)
C9 0.020(4) 0.046(4) 0.028(3) 0.006(3) 0.009(3) 0.008(4)
C10 0.026(5) 0.040(4) 0.037(3) 0.006(3) 0.012(3) 0.016(4)
C11 0.025(4) 0.024(4) 0.032(3) 0.005(3) 0.005(3) 0.006(3)
C12 0.020(4) 0.036(4) 0.024(3) 0.002(3) 0.004(3) 0.008(3)
C13 0.010(4) 0.030(4) 0.028(3) 0.000(3) 0.005(3) -0.001(3)
C14 0.022(4) 0.039(4) 0.028(3) 0.008(3) -0.003(3) 0.006(3)
C15 0.028(5) 0.035(4) 0.035(4) 0.002(3) -0.003(3) 0.003(4)
C16 0.022(5) 0.031(4) 0.033(3) -0.001(3) 0.000(3) 0.005(3)
C17 0.074(8) 0.095(8) 0.065(5) 0.026(5) 0.019(5) 0.034(7)
C18 0.111(11) 0.107(9) 0.121(8) 0.054(7) 0.052(8) 0.075(9)
C19 0.066(7) 0.061(6) 0.075(5) 0.025(4) 0.029(5) 0.027(6)
C20 0.115(9) 0.121(8) 0.173(9) 0.075(7) 0.093(7) 0.078(7)
C21 0.084(9) 0.108(9) 0.142(9) 0.085(8) 0.076(8) 0.068(7)
C22 0.088(10) 0.061(7) 0.134(9) 0.022(7) 0.059(8) 0.015(7)
C23 0.094(11) 0.064(7) 0.096(7) -0.002(6) 0.038(7) 0.008(7)
C24 0.084(9) 0.052(6) 0.077(6) 0.015(5) 0.025(6) 0.029(6)
C25 0.049(8) 0.104(9) 0.139(10) 0.037(8) 0.011(7) 0.006(7)
C26 0.070(11) 0.169(14) 0.119(10) 0.048(9) 0.007(8) 0.057(11)
C27 0.094(10) 0.070(7) 0.133(8) 0.045(6) 0.073(7) 0.044(7)
C28 0.048(7) 0.064(6) 0.079(5) 0.019(4) 0.030(5) 0.025(5)
C29 0.038(6) 0.061(6) 0.135(8) 0.042(6) 0.039(6) 0.015(5)
C30 0.063(8) 0.061(7) 0.145(9) 0.034(6) 0.048(7) 0.023(6)
C31 0.045(6) 0.027(4) 0.053(4) -0.005(3) 0.000(4) 0.013(4)
C32 0.045(6) 0.049(5) 0.053(4) -0.001(4) -0.006(4) 0.019(5)
C33 0.025(5) 0.026(4) 0.066(5) -0.006(4) -0.007(4) -0.008(4)
C34 0.063(7) 0.051(5) 0.059(5) 0.011(4) 0.025(4) 0.026(5)
C35 0.041(6) 0.035(5) 0.044(4) 0.006(3) 0.010(4) 0.013(4)
C36 0.038(6) 0.035(5) 0.082(5) 0.011(4) 0.007(5) -0.003(4)
C37 0.026(5) 0.039(5) 0.095(6) 0.017(4) 0.018(4) 0.002(4)
N1 0.070(6) 0.066(5) 0.038(3) 0.005(3) 0.012(3) 0.023(4)
N2 0.103(8) 0.097(6) 0.119(6) 0.061(5) 0.071(5) 0.070(6)
N3 0.037(5) 0.058(4) 0.053(3) 0.015(3) 0.013(3) 0.017(4)
N4 0.058(6) 0.036(4) 0.096(5) 0.018(3) 0.036(4) 0.015(4)
N5 0.018(4) 0.031(3) 0.050(3) 0.000(3) 0.002(3) 0.010(3)
N6 0.045(5) 0.032(4) 0.049(3) 0.004(3) 0.011(3) 0.017(3)
O1 0.073(5) 0.053(3) 0.032(2) -0.008(2) 0.009(2) 0.013(3)
O2 0.102(6) 0.050(4) 0.043(3) 0.003(3) 0.017(3) -0.003(4)
O3 0.020(3) 0.045(3) 0.041(2) -0.001(2) 0.006(2) 0.012(2)
O4 0.031(3) 0.043(3) 0.028(2) -0.0053(19) 0.002(2) 0.011(2)
O5 0.022(3) 0.095(4) 0.042(3) -0.018(3) -0.002(2) 0.019(3)
O6 0.019(3) 0.051(3) 0.039(2) -0.004(2) 0.005(2) 0.009(3)
O7 0.077(5) 0.037(3) 0.032(2) -0.002(2) 0.019(2) 0.010(3)
O1W 0.054(5) 0.068(4) 0.056(3) -0.003(3) 0.009(3) 0.011(4)
O2W 0.032(4) 0.081(4) 0.045(3) -0.006(3) 0.003(2) 0.017(4)
O3W 0.120(9) 0.105(6) 0.137(7) -0.051(5) -0.053(6) 0.057(6)
O4W 0.200(16) 0.127(9) 0.084(6) 0.007(6) -0.039(8) 0.077(10)
O5W 0.118(9) 0.265(11) 0.108(5) 0.099(6) 0.041(5) 0.084(8)
O6W 0.219(14) 0.234(12) 0.164(8) 0.090(7) 0.003(8) 0.051(11)
O7W 0.09(3) 0.68(8) 0.066(15) 0.10(3) 0.035(15) 0.22(4)

loop_
_atom_type_symbol
_atom_type_description
_atom_type_scat_dispersion_real
_atom_type_scat_dispersion_imag
_atom_type_scat_source
C C 0.0033 0.0016 'International Tables Vol C Tables 4.2.6.8 and 6.1.1.4'
H H 0.0000 0.0000 'International Tables Vol C Tables 4.2.6.8 and 6.1.1.4'
N N 0.0061 0.0033 'International Tables Vol C Tables 4.2.6.8 and 6.1.1.4'
O O 0.0106 0.0060 'International Tables Vol C Tables 4.2.6.8 and 6.1.1.4'
Ni Ni 0.3393 1.1124 'International Tables Vol C Tables 4.2.6.8 and 6.1.1.4'

loop_
_geom_angle_atom_site_label_1
_geom_angle_atom_site_label_2
_geom_angle_atom_site_label_3
_geom_angle
_geom_angle_site_symmetry_1
_geom_angle_site_symmetry_3
O6 Ni1 N5 90.0(2) 1_554 .
O6 Ni1 O2W 97.30(19) 1_554 .
N5 Ni1 O2W 89.3(2) . .
O6 Ni1 N3 89.6(2) 1_554 .
N5 Ni1 N3 176.3(2) . .
O2W Ni1 N3 94.4(2) . .
O6 Ni1 O4 160.98(16) 1_554 1_654
N5 Ni1 O4 89.0(2) . 1_654
O2W Ni1 O4 101.67(18) . 1_654
N3 Ni1 O4 90.2(2) . 1_654
O6 Ni1 O3 99.71(17) 1_554 1_654
N5 Ni1 O3 87.8(2) . 1_654
O2W Ni1 O3 162.74(19) . 1_654
N3 Ni1 O3 88.7(2) . 1_654
O4 Ni1 O3 61.27(15) 1_654 1_654
O6 Ni1 C15 130.44(19) 1_554 1_654
N5 Ni1 C15 87.8(2) . 1_654
O2W Ni1 C15 132.1(2) . 1_654
N3 Ni1 C15 89.7(2) . 1_654
O4 Ni1 C15 30.54(16) 1_654 1_654
O3 Ni1 C15 30.73(16) 1_654 1_654
O1 Ni2 O1 180.000(1) . 2_456
O1 Ni2 N1 92.3(2) . 2_456
O1 Ni2 N1 87.7(2) 2_456 2_456
O1 Ni2 N1 87.7(2) . .
O1 Ni2 N1 92.3(2) 2_456 .
N1 Ni2 N1 180.000(2) 2_456 .
O1 Ni2 O1W 92.2(2) . 2_456
O1 Ni2 O1W 87.8(2) 2_456 2_456
N1 Ni2 O1W 87.4(3) 2_456 2_456
N1 Ni2 O1W 92.6(3) . 2_456
O1 Ni2 O1W 87.8(2) . .
O1 Ni2 O1W 92.2(2) 2_456 .
N1 Ni2 O1W 92.6(3) 2_456 .
N1 Ni2 O1W 87.4(3) . .
O1W Ni2 O1W 180.0(5) 2_456 .
O1 Ni2 H1B 110.0(9) . .
O1 Ni2 H1B 70.0(9) 2_456 .
N1 Ni2 H1B 99(2) 2_456 .
N1 Ni2 H1B 81(2) . .
O1W Ni2 H1B 156.5(3) 2_456 .
O1W Ni2 H1B 23.5(3) . .
O2 C1 O1 123.3(7) . .
O2 C1 C2 119.7(6) . .
O1 C1 C2 116.9(7) . .
C3 C2 C7 121.3(6) . .
C3 C2 C1 120.8(6) . .
C7 C2 C1 117.7(6) . .
C2 C3 C4 119.6(6) . .
C2 C3 H3 120.2 . .
C4 C3 H3 120.2 . .
C5 C4 C3 119.9(7) . .
C5 C4 H4 120.0 . .
C3 C4 H4 120.0 . .
C4 C5 C6 119.3(6) . .
C4 C5 H5 120.4 . .
C6 C5 H5 120.4 . .
C7 C6 O7 124.3(6) . .
C7 C6 C5 120.5(6) . .
O7 C6 C5 115.1(5) . .
C2 C7 C6 119.4(6) . .
C2 C7 H7 120.3 . .
C6 C7 H7 120.3 . .
O7 C8 C9 106.5(5) . .
O7 C8 H8A 110.4 . .
C9 C8 H8A 110.4 . .
O7 C8 H8B 110.4 . .
C9 C8 H8B 110.4 . .
H8A C8 H8B 108.6 . .
C10 C9 C14 119.4(6) . .
C10 C9 C8 120.0(6) . .
C14 C9 C8 120.5(6) . .
C9 C10 C11 121.6(6) . .
C9 C10 H10 119.2 . .
C11 C10 H10 119.2 . .
C12 C11 C10 117.9(6) . .
C12 C11 C16 121.1(5) . .
C10 C11 C16 121.0(6) . .
C13 C12 C11 120.5(5) . .
C13 C12 H12 119.7 . .
C11 C12 H12 119.7 . .
C12 C13 C14 119.8(6) . .
C12 C13 C15 120.4(5) . .
C14 C13 C15 119.8(6) . .
C9 C14 C13 120.7(6) . .
C9 C14 H14 119.7 . .
C13 C14 H14 119.7 . .
O4 C15 O3 119.6(7) . .
O4 C15 C13 120.2(6) . .
O3 C15 C13 120.1(5) . .
O4 C15 Ni1 58.7(4) . 1_456
O3 C15 Ni1 60.9(4) . 1_456
C13 C15 Ni1 178.7(4) . 1_456
O5 C16 O6 126.2(6) . .
O5 C16 C11 117.9(6) . .
O6 C16 C11 115.6(5) . .
C18 C17 N1 108.5(9) . .
C18 C17 H17 125.7 . .
N1 C17 H17 125.7 . .
C17 C18 N2 107.2(8) . .
C17 C18 H18 126.4 . .
N2 C18 H18 126.4 . .
N1 C19 N2 112.4(8) . .
N1 C19 H19 123.8 . .
N2 C19 H19 123.8 . .
N2 C20 C21 112.2(8) . .
N2 C20 H20A 109.2 . .
C21 C20 H20A 109.2 . .
N2 C20 H20B 109.2 . .
C21 C20 H20B 109.2 . .
H20A C20 H20B 107.9 . .
C22 C21 C26 119.0(11) . .
C22 C21 C20 124.9(15) . .
C26 C21 C20 116.1(15) . .
C21 C22 C23 122.1(12) . .
C21 C22 H22 119.0 . .
C23 C22 H22 119.0 . .
C22 C23 C24 122.5(11) . .
C22 C23 H23 118.8 . .
C24 C23 H23 118.8 . .
C23 C24 C25 117.5(9) . .
C23 C24 C27 122.8(9) . .
C25 C24 C27 119.7(11) . .
C24 C25 C26 117.9(11) . .
C24 C25 H25 121.1 . .
C26 C25 H25 121.1 . .
C21 C26 C25 121.0(11) . .
C21 C26 H26 119.5 . .
C25 C26 H26 119.5 . .
N4 C27 C24 109.1(7) . .
N4 C27 H27A 109.9 . .
C24 C27 H27A 109.9 . .
N4 C27 H27B 109.9 . .
C24 C27 H27B 109.9 . .
H27A C27 H27B 108.3 . .
N3 C28 N4 112.2(8) . .
N3 C28 H28 123.9 . .
N4 C28 H28 123.9 . .
C30 C29 N3 111.0(9) . .
C30 C29 H29 124.5 . .
N3 C29 H29 124.5 . .
C29 C30 N4 106.0(9) . .
C29 C30 H30 127.0 . .
N4 C30 H30 127.0 . .
N6 C31 N5 111.3(6) . .
N6 C31 H31 124.3 . .
N5 C31 H31 124.3 . .
C33 C32 N5 109.7(6) . .
C33 C32 H32 125.2 . .
N5 C32 H32 125.2 . .
C32 C33 N6 106.3(7) . .
C32 C33 H33 126.8 . .
N6 C33 H33 126.8 . .
N6 C34 C35 110.0(6) . .
N6 C34 H34A 109.7 . .
C35 C34 H34A 109.7 . .
N6 C34 H34B 109.7 . .
C35 C34 H34B 109.7 . .
H34A C34 H34B 108.2 . .
C37 C35 C36 118.7(7) 2_575 .
C37 C35 C34 120.9(8) 2_575 .
C36 C35 C34 120.2(7) . .
C35 C36 C37 122.1(7) . .
C35 C36 H36 118.9 . .
C37 C36 H36 118.9 . .
C35 C37 C36 119.1(8) 2_575 .
C35 C37 H37 120.4 2_575 .
C36 C37 H37 120.4 . .
C19 N1 C17 105.1(7) . .
C19 N1 Ni2 127.3(5) . .
C17 N1 Ni2 127.3(6) . .
C19 N2 C18 106.7(8) . .
C19 N2 C20 128.9(8) . .
C18 N2 C20 124.4(7) . .
C28 N3 C29 104.3(7) . .
C28 N3 Ni1 128.7(6) . .
C29 N3 Ni1 125.5(5) . .
C28 N4 C30 106.5(7) . .
C28 N4 C27 125.5(8) . .
C30 N4 C27 127.3(8) . .
C31 N5 C32 105.2(6) . .
C31 N5 Ni1 126.1(4) . .
C32 N5 Ni1 127.6(4) . .
C31 N6 C33 107.4(5) . .
C31 N6 C34 126.2(6) . .
C33 N6 C34 126.3(6) . .
C1 O1 Ni2 127.5(5) . .
C15 O3 Ni1 88.3(4) . 1_456
C15 O4 Ni1 90.7(4) . 1_456
C16 O6 Ni1 126.1(4) . 1_556
C6 O7 C8 117.3(5) . .
Ni2 O1W H1A 84(6) . .
Ni2 O1W H1B 66(6) . .
H1A O1W H1B 124(2) . .
Ni1 O2W H2A 99(5) . .
Ni1 O2W H2B 125(5) . .
H2A O2W H2B 123(2) . .
H3A O3W H3B 88(10) . .

loop_
_geom_bond_atom_site_label_1
_geom_bond_atom_site_label_2
_geom_bond_distance
_geom_bond_site_symmetry_2
Ni1 O6 2.031(4) 1_554
Ni1 N5 2.037(5) .
Ni1 O2W 2.043(5) .
Ni1 N3 2.073(6) .
Ni1 O4 2.123(5) 1_654
Ni1 O3 2.171(4) 1_654
Ni1 C15 2.483(8) 1_654
Ni2 O1 2.035(4) .
Ni2 O1 2.035(4) 2_456
Ni2 N1 2.061(6) 2_456
Ni2 N1 2.061(6) .
Ni2 O1W 2.124(7) 2_456
Ni2 O1W 2.124(7) .
Ni2 H1B 1.94(9) .
C1 O2 1.242(8) .
C1 O1 1.290(8) .
C1 C2 1.501(9) .
C2 C3 1.355(9) .
C2 C7 1.366(8) .
C3 C4 1.386(9) .
C3 H3 0.9300 .
C4 C5 1.375(9) .
C4 H4 0.9300 .
C5 C6 1.383(9) .
C5 H5 0.9300 .
C6 C7 1.369(8) .
C6 O7 1.373(7) .
C7 H7 0.9300 .
C8 O7 1.431(7) .
C8 C9 1.516(8) .
C8 H8A 0.9700 .
C8 H8B 0.9700 .
C9 C10 1.350(9) .
C9 C14 1.370(9) .
C10 C11 1.407(8) .
C10 H10 0.9300 .
C11 C12 1.391(9) .
C11 C16 1.493(9) .
C12 C13 1.365(8) .
C12 H12 0.9300 .
C13 C14 1.390(8) .
C13 C15 1.500(9) .
C14 H14 0.9300 .
C15 O4 1.262(7) .
C15 O3 1.269(7) .
C15 Ni1 2.483(8) 1_456
C16 O5 1.244(7) .
C16 O6 1.259(8) .
C17 C18 1.343(12) .
C17 N1 1.376(9) .
C17 H17 0.9300 .
C18 N2 1.357(12) .
C18 H18 0.9300 .
C19 N1 1.312(10) .
C19 N2 1.315(9) .
C19 H19 0.9300 .
C20 N2 1.484(12) .
C20 C21 1.504(13) .
C20 H20A 0.9700 .
C20 H20B 0.9700 .
C21 C22 1.295(14) .
C21 C26 1.361(16) .
C22 C23 1.348(13) .
C22 H22 0.9300 .
C23 C24 1.349(13) .
C23 H23 0.9300 .
C24 C25 1.387(12) .
C24 C27 1.492(11) .
C25 C26 1.412(15) .
C25 H25 0.9300 .
C26 H26 0.9300 .
C27 N4 1.487(9) .
C27 H27A 0.9700 .
C27 H27B 0.9700 .
C28 N3 1.297(9) .
C28 N4 1.343(10) .
C28 H28 0.9300 .
C29 C30 1.335(11) .
C29 N3 1.358(10) .
C29 H29 0.9300 .
C30 N4 1.349(11) .
C30 H30 0.9300 .
C31 N6 1.320(9) .
C31 N5 1.322(7) .
C31 H31 0.9300 .
C32 C33 1.334(9) .
C32 N5 1.372(8) .
C32 H32 0.9300 .
C33 N6 1.369(8) .
C33 H33 0.9300 .
C34 N6 1.472(8) .
C34 C35 1.514(9) .
C34 H34A 0.9700 .
C34 H34B 0.9700 .
C35 C37 1.350(9) 2_575
C35 C36 1.363(10) .
C36 C37 1.391(10) .
C36 H36 0.9300 .
C37 C35 1.350(10) 2_575
C37 H37 0.9300 .
O3 Ni1 2.171(4) 1_456
O4 Ni1 2.123(5) 1_456
O6 Ni1 2.031(4) 1_556
O1W H1A 0.849(10) .
O1W H1B 0.848(10) .
O2W H2A 0.852(10) .
O2W H2B 0.853(10) .
O3W H3A 0.852(10) .
O3W H3B 0.852(11) .

loop_
_geom_torsion_atom_site_label_1
_geom_torsion_atom_site_label_2
_geom_torsion_atom_site_label_3
_geom_torsion_atom_site_label_4
_geom_torsion
_geom_torsion_site_symmetry_1
_geom_torsion_site_symmetry_2
_geom_torsion_site_symmetry_3
_geom_torsion_site_symmetry_4
O2 C1 C2 C3 -148.0(8) . . . .
O1 C1 C2 C3 28.6(11) . . . .
O2 C1 C2 C7 27.2(11) . . . .
O1 C1 C2 C7 -156.1(7) . . . .
C7 C2 C3 C4 -2.1(13) . . . .
C1 C2 C3 C4 172.9(8) . . . .
C2 C3 C4 C5 2.3(13) . . . .
C3 C4 C5 C6 -1.0(13) . . . .
C4 C5 C6 C7 -0.5(12) . . . .
C4 C5 C6 O7 -176.1(7) . . . .
C3 C2 C7 C6 0.7(12) . . . .
C1 C2 C7 C6 -174.5(7) . . . .
O7 C6 C7 C2 175.8(7) . . . .
C5 C6 C7 C2 0.6(11) . . . .
O7 C8 C9 C10 82.9(8) . . . .
O7 C8 C9 C14 -94.4(7) . . . .
C14 C9 C10 C11 0.2(10) . . . .
C8 C9 C10 C11 -177.1(5) . . . .
C9 C10 C11 C12 1.3(9) . . . .
C9 C10 C11 C16 -179.7(6) . . . .
C10 C11 C12 C13 -1.6(9) . . . .
C16 C11 C12 C13 179.4(6) . . . .
C11 C12 C13 C14 0.3(9) . . . .
C11 C12 C13 C15 178.7(6) . . . .
C10 C9 C14 C13 -1.6(10) . . . .
C8 C9 C14 C13 175.8(5) . . . .
C12 C13 C14 C9 1.3(9) . . . .
C15 C13 C14 C9 -177.1(6) . . . .
C12 C13 C15 O4 -1.9(9) . . . .
C14 C13 C15 O4 176.5(5) . . . .
C12 C13 C15 O3 -179.9(6) . . . .
C14 C13 C15 O3 -1.5(9) . . . .
C12 C13 C15 Ni1 -34(23) . . . 1_456
C14 C13 C15 Ni1 144(22) . . . 1_456
C12 C11 C16 O5 9.3(9) . . . .
C10 C11 C16 O5 -169.7(6) . . . .
C12 C11 C16 O6 -175.6(6) . . . .
C10 C11 C16 O6 5.4(9) . . . .
N1 C17 C18 N2 -0.4(13) . . . .
N2 C20 C21 C22 -91.2(15) . . . .
N2 C20 C21 C26 88.1(14) . . . .
C26 C21 C22 C23 1.1(17) . . . .
C20 C21 C22 C23 -179.6(10) . . . .
C21 C22 C23 C24 -3.2(18) . . . .
C22 C23 C24 C25 2.6(16) . . . .
C22 C23 C24 C27 -178.1(9) . . . .
C23 C24 C25 C26 -0.1(15) . . . .
C27 C24 C25 C26 -179.5(9) . . . .
C22 C21 C26 C25 1.4(18) . . . .
C20 C21 C26 C25 -177.9(9) . . . .
C24 C25 C26 C21 -1.8(17) . . . .
C23 C24 C27 N4 100.4(11) . . . .
C25 C24 C27 N4 -80.2(12) . . . .
N3 C29 C30 N4 -0.1(11) . . . .
N5 C32 C33 N6 1.4(9) . . . .
N6 C34 C35 C37 101.5(8) . . . 2_575
N6 C34 C35 C36 -74.1(9) . . . .
C37 C35 C36 C37 2.4(12) 2_575 . . .
C34 C35 C36 C37 178.0(6) . . . .
C35 C36 C37 C35 -2.4(12) . . . 2_575
N2 C19 N1 C17 1.3(11) . . . .
N2 C19 N1 Ni2 -172.9(6) . . . .
C18 C17 N1 C19 -0.5(11) . . . .
C18 C17 N1 Ni2 173.6(7) . . . .
O1 Ni2 N1 C19 -159.0(8) . . . .
O1 Ni2 N1 C19 21.0(8) 2_456 . . .
N1 Ni2 N1 C19 12(100) 2_456 . . .
O1W Ni2 N1 C19 -66.9(8) 2_456 . . .
O1W Ni2 N1 C19 113.1(8) . . . .
O1 Ni2 N1 C17 28.1(7) . . . .
O1 Ni2 N1 C17 -151.9(7) 2_456 . . .
N1 Ni2 N1 C17 -161(100) 2_456 . . .
O1W Ni2 N1 C17 120.2(7) 2_456 . . .
O1W Ni2 N1 C17 -59.8(7) . . . .
N1 C19 N2 C18 -1.5(13) . . . .
N1 C19 N2 C20 178.1(11) . . . .
C17 C18 N2 C19 1.1(14) . . . .
C17 C18 N2 C20 -178.5(11) . . . .
C21 C20 N2 C19 1(2) . . . .
C21 C20 N2 C18 -179.2(13) . . . .
N4 C28 N3 C29 -0.9(9) . . . .
N4 C28 N3 Ni1 -167.2(5) . . . .
C30 C29 N3 C28 0.6(10) . . . .
C30 C29 N3 Ni1 167.5(6) . . . .
O6 Ni1 N3 C28 139.9(7) 1_554 . . .
N5 Ni1 N3 C28 56(4) . . . .
O2W Ni1 N3 C28 -122.8(7) . . . .
O4 Ni1 N3 C28 -21.0(7) 1_654 . . .
O3 Ni1 N3 C28 40.2(7) 1_654 . . .
C15 Ni1 N3 C28 9.5(7) 1_654 . . .
O6 Ni1 N3 C29 -23.7(7) 1_554 . . .
N5 Ni1 N3 C29 -108(4) . . . .
O2W Ni1 N3 C29 73.6(7) . . . .
O4 Ni1 N3 C29 175.3(7) 1_654 . . .
O3 Ni1 N3 C29 -123.5(7) 1_654 . . .
C15 Ni1 N3 C29 -154.2(7) 1_654 . . .
N3 C28 N4 C30 0.8(10) . . . .
N3 C28 N4 C27 171.7(8) . . . .
C29 C30 N4 C28 -0.4(11) . . . .
C29 C30 N4 C27 -171.1(8) . . . .
C24 C27 N4 C28 145.6(9) . . . .
C24 C27 N4 C30 -45.4(13) . . . .
N6 C31 N5 C32 1.0(8) . . . .
N6 C31 N5 Ni1 -167.6(5) . . . .
C33 C32 N5 C31 -1.5(8) . . . .
C33 C32 N5 Ni1 166.9(5) . . . .
O6 Ni1 N5 C31 -54.2(6) 1_554 . . .
O2W Ni1 N5 C31 -151.5(6) . . . .
N3 Ni1 N5 C31 30(4) . . . .
O4 Ni1 N5 C31 106.8(6) 1_654 . . .
O3 Ni1 N5 C31 45.5(6) 1_654 . . .
C15 Ni1 N5 C31 76.3(6) 1_654 . . .
O6 Ni1 N5 C32 139.7(6) 1_554 . . .
O2W Ni1 N5 C32 42.4(6) . . . .
N3 Ni1 N5 C32 -137(4) . . . .
O4 Ni1 N5 C32 -59.3(6) 1_654 . . .
O3 Ni1 N5 C32 -120.6(6) 1_654 . . .
C15 Ni1 N5 C32 -89.8(6) 1_654 . . .
N5 C31 N6 C33 -0.2(8) . . . .
N5 C31 N6 C34 179.9(6) . . . .
C32 C33 N6 C31 -0.8(8) . . . .
C32 C33 N6 C34 179.1(7) . . . .
C35 C34 N6 C31 114.9(8) . . . .
C35 C34 N6 C33 -65.0(10) . . . .
O2 C1 O1 Ni2 -0.5(12) . . . .
C2 C1 O1 Ni2 -177.0(5) . . . .
O1 Ni2 O1 C1 111(100) 2_456 . . .
N1 Ni2 O1 C1 -60.5(7) 2_456 . . .
N1 Ni2 O1 C1 119.5(7) . . . .
O1W Ni2 O1 C1 26.9(7) 2_456 . . .
O1W Ni2 O1 C1 -153.1(7) . . . .
O4 C15 O3 Ni1 1.2(6) . . . 1_456
C13 C15 O3 Ni1 179.2(5) . . . 1_456
O3 C15 O4 Ni1 -1.2(6) . . . 1_456
C13 C15 O4 Ni1 -179.2(5) . . . 1_456
O5 C16 O6 Ni1 -3.3(10) . . . 1_556
C11 C16 O6 Ni1 -177.8(4) . . . 1_556
C7 C6 O7 C8 -5.3(10) . . . .
C5 C6 O7 C8 170.2(7) . . . .
C9 C8 O7 C6 -170.3(6) . . . .
